data_4033232
loop_
_publ_author_name
'Messersmith, Reid E.'
'Yadav, Sangeeta'
'Siegler, Maxime A.'
'Ottosson, Henrik'
'Tovar, John D.'

_publ_section_title
;
 Benzo[b]thiophene Fusion Enhances Local Borepin Aromaticity in Polycyclic
 Heteroaromatic Compounds.
;
_journal_issue 24
_journal_name_full 'The Journal of organic chemistry'
_journal_page_first 13440
_journal_page_last 13448
_journal_paper_doi 10.1021/acs.joc.7b02512
_journal_volume 82
_journal_year 2017
_chemical_formula_moiety 'C27 H21 B S2'
_chemical_formula_sum 'C27 H21 B S2'
_chemical_formula_weight 420.37
_space_group_crystal_system trigonal
_space_group_IT_number 147
_space_group_name_Hall '-P 3'
_space_group_name_H-M_alt 'P -3'
_symmetry_space_group_name_Hall '-P 3'
_symmetry_space_group_name_H-M 'P -3'
_atom_sites_solution_hydrogens geom
_atom_sites_solution_primary direct
_atom_sites_solution_secondary difmap
_audit_creation_method SHELXL-2014/7
_cell_angle_alpha 90
_cell_angle_beta 90
_cell_angle_gamma 120
_cell_formula_units_Z 6
_cell_length_a 22.1776(7)
_cell_length_b 22.1776(7)
_cell_length_c 7.4995(3)
_cell_measurement_reflns_used 9391
_cell_measurement_temperature 110(2)
_cell_measurement_theta_max 27.68
_cell_measurement_theta_min 2.91
_cell_volume 3194.42(19)
_computing_cell_refinement
;
CrysAlisPro, Agilent Technologies,
Version 1.171.36.32 (release 02-08-2013 CrysAlis171 .NET)
(compiled Aug  2 2013,16:46:58)
;
_computing_data_collection
;
CrysAlisPro, Agilent Technologies,
Version 1.171.36.32 (release 02-08-2013 CrysAlis171 .NET)
(compiled Aug  2 2013,16:46:58)
;
_computing_data_reduction
;
CrysAlisPro, Agilent Technologies,
Version 1.171.36.32 (release 02-08-2013 CrysAlis171 .NET)
(compiled Aug  2 2013,16:46:58)
;
_computing_molecular_graphics 'SHELXTL v6.10 (Sheldrick, 2008)'
_computing_publication_material 'SHELXTL v6.10 (Sheldrick, 2008)'
_computing_structure_refinement 'SHELXL-2014/7 (Sheldrick, 2015)'
_computing_structure_solution 'SHELXS-2014/7 (Sheldrick, 2015)'
_diffrn_ambient_temperature 110(2)
_diffrn_measured_fraction_theta_full 0.999
_diffrn_measured_fraction_theta_max 1.000
_diffrn_measurement_device_type 'SuperNova, Dual, Cu at zero, Atlas'
_diffrn_measurement_method '\w scans'
_diffrn_radiation_monochromator mirror
_diffrn_radiation_source 'SuperNova (Mo) X-ray Source'
_diffrn_radiation_type MoK\a
_diffrn_radiation_wavelength 0.71073
_diffrn_reflns_av_R_equivalents 0.0506
_diffrn_reflns_av_unetI/netI 0.0347
_diffrn_reflns_Laue_measured_fraction_full 0.999
_diffrn_reflns_Laue_measured_fraction_max 1.000
_diffrn_reflns_limit_h_max 28
_diffrn_reflns_limit_h_min -26
_diffrn_reflns_limit_k_max 26
_diffrn_reflns_limit_k_min -28
_diffrn_reflns_limit_l_max 9
_diffrn_reflns_limit_l_min -9
_diffrn_reflns_number 27543
_diffrn_reflns_point_group_measured_fraction_full 0.999
_diffrn_reflns_point_group_measured_fraction_max 1.000
_diffrn_reflns_theta_full 25.242
_diffrn_reflns_theta_max 27.490
_diffrn_reflns_theta_min 2.121
_exptl_absorpt_coefficient_mu 0.262
_exptl_absorpt_correction_T_max 1.000
_exptl_absorpt_correction_T_min 0.703
_exptl_absorpt_correction_type gaussian
_exptl_absorpt_process_details
;
CrysAlisPro, Agilent Technologies,
Version 1.171.36.32 (release 02-08-2013 CrysAlis171 .NET)
(compiled Aug  2 2013,16:46:58)
Numerical absorption correction based on gaussian integration over
            a multifaceted crystal model
;
_exptl_crystal_colour 'pale yellow'
_exptl_crystal_density_diffrn 1.311
_exptl_crystal_description rod
_exptl_crystal_F_000 1320
_exptl_crystal_size_max 0.44
_exptl_crystal_size_mid 0.16
_exptl_crystal_size_min 0.09
_refine_diff_density_max 0.625
_refine_diff_density_min -0.264
_refine_diff_density_rms 0.067
_refine_ls_extinction_method none
_refine_ls_goodness_of_fit_ref 1.045
_refine_ls_hydrogen_treatment constr
_refine_ls_matrix_type full
_refine_ls_number_parameters 273
_refine_ls_number_reflns 4903
_refine_ls_number_restraints 0
_refine_ls_restrained_S_all 1.045
_refine_ls_R_factor_all 0.0559
_refine_ls_R_factor_gt 0.0436
_refine_ls_shift/su_max 0.001
_refine_ls_shift/su_mean 0.000
_refine_ls_structure_factor_coef Fsqd
_refine_ls_weighting_details 'w=1/[\s^2^(Fo^2^)+(0.0536P)^2^+2.6145P] where P=(Fo^2^+2Fc^2^)/3'
_refine_ls_weighting_scheme calc
_refine_ls_wR_factor_gt 0.1085
_refine_ls_wR_factor_ref 0.1169
_reflns_Friedel_coverage 0.000
_reflns_number_gt 4014
_reflns_number_total 4903
_reflns_threshold_expression 'I > 2\s(I)'
_cod_data_source_file jo7b02512_si_002.cif
_cod_data_source_block 2
_cod_depositor_comments 'Adding full bibliography for 4033231--4033232.cif.'
_cod_original_cell_volume 3194.4(2)
_cod_database_code 4033232
_shelx_shelxl_version_number 2014/7
_shelx_space_group_comment
;
The symmetry employed for this shelxl refinement is uniquely defined
by the following loop, which should always be used as a source of
symmetry information in preference to the above space-group names.
They are only intended as comments.
;

loop_
_space_group_symop_operation_xyz
'x, y, z'
'-y, x-y, z'
'-x+y, -x, z'
'-x, -y, -z'
'y, -x+y, -z'
'x-y, x, -z'

loop_
_atom_site_label
_atom_site_type_symbol
_atom_site_fract_x
_atom_site_fract_y
_atom_site_fract_z
_atom_site_U_iso_or_equiv
_atom_site_adp_type
_atom_site_occupancy
_atom_site_site_symmetry_order
_atom_site_calc_flag
_atom_site_refinement_flags_posn
_atom_site_refinement_flags_adp
_atom_site_refinement_flags_occupancy
C1 C 0.36351(9) 0.39152(10) 0.9051(2) 0.0156(4) Uani 1 1 d . . .
C2 C 0.36730(9) 0.50028(9) 1.0139(2) 0.0172(4) Uani 1 1 d . . .
C3 C 0.35851(10) 0.55278(10) 1.0907(3) 0.0216(4) Uani 1 1 d . . .
H3 H 0.3203 0.5419 1.1672 0.026 Uiso 1 1 calc R U .
C4 C 0.40713(11) 0.62095(10) 1.0517(3) 0.0239(4) Uani 1 1 d . . .
H4 H 0.4021 0.6576 1.1011 0.029 Uiso 1 1 calc R U .
C5 C 0.46396(10) 0.63688(10) 0.9402(3) 0.0231(4) Uani 1 1 d . . .
H5 H 0.4968 0.6842 0.9150 0.028 Uiso 1 1 calc R U .
C6 C 0.47264(10) 0.58488(10) 0.8667(2) 0.0195(4) Uani 1 1 d . . .
H6 H 0.5114 0.5963 0.7917 0.023 Uiso 1 1 calc R U .
C7 C 0.42410(9) 0.51495(9) 0.9029(2) 0.0159(4) Uani 1 1 d . . .
C8 C 0.42171(9) 0.45166(9) 0.8410(2) 0.0151(4) Uani 1 1 d . . .
C9 C 0.47506(9) 0.45395(10) 0.7281(2) 0.0172(4) Uani 1 1 d . . .
H9 H 0.5106 0.4994 0.6957 0.021 Uiso 1 1 calc R U .
C10 C 0.48285(9) 0.40144(10) 0.6602(2) 0.0174(4) Uani 1 1 d . . .
H10 H 0.5235 0.4167 0.5896 0.021 Uiso 1 1 calc R U .
C11 C 0.44103(9) 0.32749(10) 0.6757(2) 0.0157(4) Uani 1 1 d . . .
C12 C 0.46196(10) 0.28168(10) 0.5919(2) 0.0173(4) Uani 1 1 d . . .
C13 C 0.52233(11) 0.29914(11) 0.4932(3) 0.0226(4) Uani 1 1 d . . .
H13 H 0.5567 0.3466 0.4757 0.027 Uiso 1 1 calc R U .
C14 C 0.53137(12) 0.24690(12) 0.4217(3) 0.0276(5) Uani 1 1 d . . .
H14 H 0.5722 0.2586 0.3550 0.033 Uiso 1 1 calc R U .
C15 C 0.48111(12) 0.17675(12) 0.4463(3) 0.0269(5) Uani 1 1 d . . .
H15 H 0.4881 0.1416 0.3950 0.032 Uiso 1 1 calc R U .
C16 C 0.42180(11) 0.15812(11) 0.5437(3) 0.0229(4) Uani 1 1 d . . .
H16 H 0.3878 0.1105 0.5607 0.028 Uiso 1 1 calc R U .
C17 C 0.41278(10) 0.21105(10) 0.6170(2) 0.0182(4) Uani 1 1 d . . .
C18 C 0.37764(9) 0.28990(9) 0.7668(2) 0.0153(4) Uani 1 1 d . . .
C19 C 0.26887(9) 0.26179(9) 0.9868(2) 0.0143(3) Uani 1 1 d . . .
C20 C 0.27271(9) 0.24241(9) 1.1634(2) 0.0166(4) Uani 1 1 d . . .
C21 C 0.21193(10) 0.20167(9) 1.2596(2) 0.0176(4) Uani 1 1 d . . .
H21 H 0.2152 0.1891 1.3787 0.021 Uiso 1 1 calc R U .
C22 C 0.14641(10) 0.17888(9) 1.1861(3) 0.0179(4) Uani 1 1 d . . .
C23 C 0.14318(9) 0.19832(9) 1.0116(2) 0.0175(4) Uani 1 1 d . . .
H23 H 0.0989 0.1833 0.9590 0.021 Uiso 1 1 calc R U .
C24 C 0.20287(9) 0.23908(9) 0.9121(2) 0.0161(4) Uani 1 1 d . . .
C25 C 0.34244(10) 0.26644(12) 1.2499(3) 0.0266(4) Uani 1 1 d . . .
H25A H 0.3355 0.2469 1.3702 0.040 Uiso 1 1 calc R U .
H25B H 0.3682 0.3174 1.2569 0.040 Uiso 1 1 calc R U .
H25C H 0.3690 0.2507 1.1787 0.040 Uiso 1 1 calc R U .
C26 C 0.08119(11) 0.13500(12) 1.2926(3) 0.0283(5) Uani 1 1 d . . .
H26A H 0.0938 0.1267 1.4117 0.043 Uiso 0.5 1 calc R U P
H26B H 0.0548 0.1594 1.3034 0.043 Uiso 0.5 1 calc R U P
H26C H 0.0526 0.0904 1.2320 0.043 Uiso 0.5 1 calc R U P
H26D H 0.0404 0.1243 1.2197 0.043 Uiso 0.5 1 calc R U P
H26E H 0.0793 0.0916 1.3279 0.043 Uiso 0.5 1 calc R U P
H26F H 0.0815 0.1606 1.3994 0.043 Uiso 0.5 1 calc R U P
C27 C 0.19675(10) 0.26121(11) 0.7259(3) 0.0231(4) Uani 1 1 d . . .
H27A H 0.1513 0.2277 0.6758 0.035 Uiso 1 1 calc R U .
H27B H 0.2338 0.2629 0.6510 0.035 Uiso 1 1 calc R U .
H27C H 0.2012 0.3074 0.7299 0.035 Uiso 1 1 calc R U .
B1 B 0.33750(10) 0.31421(11) 0.8826(3) 0.0151(4) Uani 1 1 d . . .
S1 S 0.31225(2) 0.41191(2) 1.03975(6) 0.01840(12) Uani 1 1 d . . .
S2 S 0.34327(2) 0.20033(2) 0.74590(6) 0.01757(12) Uani 1 1 d . . .

loop_
_atom_site_aniso_label
_atom_site_aniso_U_11
_atom_site_aniso_U_22
_atom_site_aniso_U_33
_atom_site_aniso_U_23
_atom_site_aniso_U_13
_atom_site_aniso_U_12
C1 0.0145(8) 0.0211(9) 0.0127(8) 0.0008(7) 0.0012(7) 0.0101(7)
C2 0.0184(9) 0.0159(8) 0.0174(9) 0.0002(7) -0.0029(7) 0.0086(7)
C3 0.0228(10) 0.0227(10) 0.0233(10) -0.0011(8) -0.0020(8) 0.0143(8)
C4 0.0295(11) 0.0195(9) 0.0265(10) -0.0042(8) -0.0075(8) 0.0150(8)
C5 0.0243(10) 0.0165(9) 0.0253(10) 0.0010(8) -0.0063(8) 0.0079(8)
C6 0.0192(9) 0.0192(9) 0.0168(9) 0.0016(7) -0.0042(7) 0.0072(8)
C7 0.0166(8) 0.0179(9) 0.0128(8) 0.0008(7) -0.0044(7) 0.0084(7)
C8 0.0156(8) 0.0174(9) 0.0122(8) 0.0010(7) -0.0038(7) 0.0083(7)
C9 0.0156(8) 0.0197(9) 0.0140(8) 0.0035(7) 0.0004(7) 0.0070(7)
C10 0.0136(8) 0.0233(9) 0.0140(8) 0.0028(7) 0.0015(7) 0.0083(7)
C11 0.0164(8) 0.0224(9) 0.0104(8) 0.0004(7) -0.0016(6) 0.0112(7)
C12 0.0200(9) 0.0256(9) 0.0099(8) 0.0004(7) -0.0018(7) 0.0142(8)
C13 0.0254(10) 0.0320(11) 0.0154(9) 0.0018(8) 0.0016(8) 0.0180(9)
C14 0.0330(11) 0.0428(13) 0.0174(9) 0.0005(9) 0.0048(8) 0.0269(10)
C15 0.0398(12) 0.0380(12) 0.0158(9) -0.0054(8) -0.0018(8) 0.0291(10)
C16 0.0320(11) 0.0258(10) 0.0162(9) -0.0042(8) -0.0047(8) 0.0184(9)
C17 0.0223(9) 0.0258(10) 0.0113(8) -0.0012(7) -0.0023(7) 0.0156(8)
C18 0.0169(8) 0.0158(8) 0.0137(8) 0.0004(7) -0.0022(7) 0.0087(7)
C19 0.0164(8) 0.0131(8) 0.0146(8) -0.0008(7) 0.0011(7) 0.0083(7)
C20 0.0168(9) 0.0162(8) 0.0166(9) -0.0002(7) -0.0008(7) 0.0080(7)
C21 0.0216(9) 0.0180(9) 0.0142(8) 0.0015(7) 0.0014(7) 0.0107(8)
C22 0.0187(9) 0.0156(9) 0.0207(9) 0.0017(7) 0.0062(7) 0.0095(7)
C23 0.0148(8) 0.0174(9) 0.0213(9) 0.0003(7) -0.0007(7) 0.0088(7)
C24 0.0181(9) 0.0168(9) 0.0148(8) -0.0003(7) 0.0002(7) 0.0099(7)
C25 0.0185(10) 0.0336(11) 0.0209(10) 0.0078(8) -0.0021(8) 0.0080(9)
C26 0.0202(10) 0.0330(11) 0.0282(11) 0.0092(9) 0.0077(8) 0.0106(9)
C27 0.0209(10) 0.0300(11) 0.0182(9) 0.0046(8) -0.0002(7) 0.0125(8)
B1 0.0146(9) 0.0185(10) 0.0130(9) 0.0011(8) -0.0022(7) 0.0088(8)
S1 0.0175(2) 0.0162(2) 0.0214(2) 0.00026(17) 0.00510(18) 0.00837(18)
S2 0.0198(2) 0.0166(2) 0.0175(2) 0.00033(17) 0.00100(17) 0.00994(18)

loop_
_atom_type_symbol
_atom_type_description
_atom_type_scat_dispersion_real
_atom_type_scat_dispersion_imag
_atom_type_scat_source
C C 0.0033 0.0016 'International Tables Vol C Tables 4.2.6.8 and 6.1.1.4'
H H 0.0000 0.0000 'International Tables Vol C Tables 4.2.6.8 and 6.1.1.4'
B B 0.0013 0.0007 'International Tables Vol C Tables 4.2.6.8 and 6.1.1.4'
S S 0.1246 0.1234 'International Tables Vol C Tables 4.2.6.8 and 6.1.1.4'

loop_
_geom_angle_atom_site_label_1
_geom_angle_atom_site_label_2
_geom_angle_atom_site_label_3
_geom_angle
C8 C1 B1 133.36(17)
C8 C1 S1 111.27(14)
B1 C1 S1 115.36(13)
C3 C2 C7 122.25(17)
C3 C2 S1 125.88(15)
C7 C2 S1 111.88(14)
C4 C3 C2 117.88(18)
C4 C3 H3 121.1
C2 C3 H3 121.1
C3 C4 C5 120.92(18)
C3 C4 H4 119.5
C5 C4 H4 119.5
C6 C5 C4 120.82(18)
C6 C5 H5 119.6
C4 C5 H5 119.6
C5 C6 C7 119.85(18)
C5 C6 H6 120.1
C7 C6 H6 120.1
C6 C7 C2 118.28(17)
C6 C7 C8 130.00(17)
C2 C7 C8 111.71(16)
C1 C8 C9 126.03(17)
C1 C8 C7 112.45(16)
C9 C8 C7 121.52(16)
C10 C9 C8 130.29(17)
C10 C9 H9 114.9
C8 C9 H9 114.9
C9 C10 C11 131.71(17)
C9 C10 H10 114.1
C11 C10 H10 114.1
C18 C11 C10 127.18(17)
C18 C11 C12 111.76(16)
C10 C11 C12 121.05(16)
C17 C12 C13 118.70(17)
C17 C12 C11 112.35(16)
C13 C12 C11 128.95(18)
C14 C13 C12 119.5(2)
C14 C13 H13 120.3
C12 C13 H13 120.3
C13 C14 C15 120.85(19)
C13 C14 H14 119.6
C15 C14 H14 119.6
C16 C15 C14 120.93(19)
C16 C15 H15 119.5
C14 C15 H15 119.5
C15 C16 C17 118.26(19)
C15 C16 H16 120.9
C17 C16 H16 120.9
C16 C17 C12 121.78(18)
C16 C17 S2 126.53(16)
C12 C17 S2 111.70(13)
C11 C18 B1 131.10(16)
C11 C18 S2 111.78(13)
B1 C18 S2 117.07(13)
C24 C19 C20 118.47(16)
C24 C19 B1 120.90(16)
C20 C19 B1 120.34(16)
C21 C20 C19 119.93(16)
C21 C20 C25 119.75(16)
C19 C20 C25 120.31(16)
C20 C21 C22 121.82(17)
C20 C21 H21 119.1
C22 C21 H21 119.1
C23 C22 C21 117.80(16)
C23 C22 C26 121.17(17)
C21 C22 C26 121.03(17)
C24 C23 C22 121.81(17)
C24 C23 H23 119.1
C22 C23 H23 119.1
C23 C24 C19 120.16(17)
C23 C24 C27 119.84(16)
C19 C24 C27 119.96(16)
C20 C25 H25A 109.5
C20 C25 H25B 109.5
H25A C25 H25B 109.5
C20 C25 H25C 109.5
H25A C25 H25C 109.5
H25B C25 H25C 109.5
C22 C26 H26A 109.5
C22 C26 H26B 109.5
H26A C26 H26B 109.5
C22 C26 H26C 109.5
H26A C26 H26C 109.5
H26B C26 H26C 109.5
C22 C26 H26D 109.5
H26A C26 H26D 141.1
H26B C26 H26D 56.3
H26C C26 H26D 56.3
C22 C26 H26E 109.5
H26A C26 H26E 56.3
H26B C26 H26E 141.1
H26C C26 H26E 56.3
H26D C26 H26E 109.5
C22 C26 H26F 109.5
H26A C26 H26F 56.3
H26B C26 H26F 56.3
H26C C26 H26F 141.1
H26D C26 H26F 109.5
H26E C26 H26F 109.5
C24 C27 H27A 109.5
C24 C27 H27B 109.5
H27A C27 H27B 109.5
C24 C27 H27C 109.5
H27A C27 H27C 109.5
H27B C27 H27C 109.5
C1 B1 C18 120.21(16)
C1 B1 C19 117.17(16)
C18 B1 C19 122.60(16)
C2 S1 C1 92.69(9)
C17 S2 C18 92.39(9)

loop_
_geom_bond_atom_site_label_1
_geom_bond_atom_site_label_2
_geom_bond_distance
C1 C8 1.398(2)
C1 B1 1.520(3)
C1 S1 1.7411(18)
C2 C3 1.397(3)
C2 C7 1.406(3)
C2 S1 1.7252(18)
C3 C4 1.380(3)
C3 H3 0.9500
C4 C5 1.403(3)
C4 H4 0.9500
C5 C6 1.376(3)
C5 H5 0.9500
C6 C7 1.403(3)
C6 H6 0.9500
C7 C8 1.454(3)
C8 C9 1.435(3)
C9 C10 1.359(3)
C9 H9 0.9500
C10 C11 1.429(3)
C10 H10 0.9500
C11 C18 1.402(2)
C11 C12 1.454(2)
C12 C17 1.404(3)
C12 C13 1.404(3)
C13 C14 1.379(3)
C13 H13 0.9500
C14 C15 1.401(3)
C14 H14 0.9500
C15 C16 1.375(3)
C15 H15 0.9500
C16 C17 1.398(3)
C16 H16 0.9500
C17 S2 1.7324(19)
C18 B1 1.522(3)
C18 S2 1.7428(18)
C19 C24 1.404(2)
C19 C20 1.408(2)
C19 B1 1.584(3)
C20 C21 1.391(3)
C20 C25 1.507(3)
C21 C22 1.391(3)
C21 H21 0.9500
C22 C23 1.390(3)
C22 C26 1.507(3)
C23 C24 1.389(3)
C23 H23 0.9500
C24 C27 1.509(3)
C25 H25A 0.9800
C25 H25B 0.9800
C25 H25C 0.9800
C26 H26A 0.9800
C26 H26B 0.9800
C26 H26C 0.9800
C26 H26D 0.9800
C26 H26E 0.9800
C26 H26F 0.9800
C27 H27A 0.9800
C27 H27B 0.9800
C27 H27C 0.9800

loop_
_geom_torsion_atom_site_label_1
_geom_torsion_atom_site_label_2
_geom_torsion_atom_site_label_3
_geom_torsion_atom_site_label_4
_geom_torsion
C7 C2 C3 C4 1.2(3)
S1 C2 C3 C4 -178.48(15)
C2 C3 C4 C5 -0.7(3)
C3 C4 C5 C6 0.0(3)
C4 C5 C6 C7 0.2(3)
C5 C6 C7 C2 0.3(3)
C5 C6 C7 C8 179.51(18)
C3 C2 C7 C6 -1.0(3)
S1 C2 C7 C6 178.73(13)
C3 C2 C7 C8 179.61(16)
S1 C2 C7 C8 -0.65(19)
B1 C1 C8 C9 0.2(3)
S1 C1 C8 C9 179.33(14)
B1 C1 C8 C7 -179.25(18)
S1 C1 C8 C7 -0.07(19)
C6 C7 C8 C1 -178.83(17)
C2 C7 C8 C1 0.5(2)
C6 C7 C8 C9 1.7(3)
C2 C7 C8 C9 -178.97(16)
C1 C8 C9 C10 -0.9(3)
C7 C8 C9 C10 178.47(18)
C8 C9 C10 C11 0.9(3)
C9 C10 C11 C18 1.7(3)
C9 C10 C11 C12 -178.55(18)
C18 C11 C12 C17 2.0(2)
C10 C11 C12 C17 -177.75(16)
C18 C11 C12 C13 -178.38(18)
C10 C11 C12 C13 1.9(3)
C17 C12 C13 C14 0.8(3)
C11 C12 C13 C14 -178.75(18)
C12 C13 C14 C15 0.1(3)
C13 C14 C15 C16 -0.6(3)
C14 C15 C16 C17 0.3(3)
C15 C16 C17 C12 0.7(3)
C15 C16 C17 S2 -179.18(15)
C13 C12 C17 C16 -1.2(3)
C11 C12 C17 C16 178.43(17)
C13 C12 C17 S2 178.64(14)
C11 C12 C17 S2 -1.70(19)
C10 C11 C18 B1 -4.5(3)
C12 C11 C18 B1 175.74(17)
C10 C11 C18 S2 178.33(15)
C12 C11 C18 S2 -1.40(19)
C24 C19 C20 C21 0.0(3)
B1 C19 C20 C21 173.89(16)
C24 C19 C20 C25 -179.12(17)
B1 C19 C20 C25 -5.2(3)
C19 C20 C21 C22 0.2(3)
C25 C20 C21 C22 179.31(18)
C20 C21 C22 C23 -0.2(3)
C20 C21 C22 C26 -179.79(18)
C21 C22 C23 C24 0.0(3)
C26 C22 C23 C24 179.62(18)
C22 C23 C24 C19 0.2(3)
C22 C23 C24 C27 -177.56(17)
C20 C19 C24 C23 -0.2(3)
B1 C19 C24 C23 -174.01(16)
C20 C19 C24 C27 177.54(17)
B1 C19 C24 C27 3.7(3)
C8 C1 B1 C18 -1.3(3)
S1 C1 B1 C18 179.55(13)
C8 C1 B1 C19 177.59(18)
S1 C1 B1 C19 -1.6(2)
C11 C18 B1 C1 3.9(3)
S2 C18 B1 C1 -179.03(13)
C11 C18 B1 C19 -174.87(17)
S2 C18 B1 C19 2.2(2)
C24 C19 B1 C1 86.5(2)
C20 C19 B1 C1 -87.2(2)
C24 C19 B1 C18 -94.6(2)
C20 C19 B1 C18 91.7(2)
C3 C2 S1 C1 -179.75(17)
C7 C2 S1 C1 0.53(14)
C8 C1 S1 C2 -0.25(14)
B1 C1 S1 C2 179.09(14)
C16 C17 S2 C18 -179.37(17)
C12 C17 S2 C18 0.77(14)
C11 C18 S2 C17 0.39(14)
B1 C18 S2 C17 -177.20(14)
